data_1567712
loop_
_publ_author_name
'Dasgupta, Ayan'
'Guerzoni, Michael G.'
'Alotaibi, Nusaybah'
'van Ingen, Yara'
'Farshadfar, Kaveh'
'Richards, Emma'
'Ariafard, Alireza'
'Melen, Rebecca L.'

_publ_section_title
;
 Chemo- and regio-selective amidation of indoles with isocyanates using
 borane Lewis acids
;
_journal_issue 19
_journal_name_full 'Catalysis Science &amp; Technology'
_journal_page_first 5982
_journal_page_last 5990
_journal_paper_doi 10.1039/D2CY01441F
_journal_volume 12
_journal_year 2022
_chemical_formula_moiety 'C8 H7 B Cl3 N'
_chemical_formula_sum 'C8 H7 B Cl3 N'
_chemical_formula_weight 234.31
_chemical_properties_physical Air-sensitive,Moisture-sensitive
_space_group_crystal_system monoclinic
_space_group_IT_number 12
_space_group_name_Hall '-C 2y'
_space_group_name_H-M_alt 'C 1 2/m 1'
_atom_sites_solution_hydrogens geom
_atom_sites_solution_primary direct
_audit_creation_method SHELXL-2018/3
_audit_update_record
;
2022-03-30 deposited with the CCDC.	2022-08-18 downloaded from the CCDC.
;
_cell_angle_alpha 90
_cell_angle_beta 109.906(14)
_cell_angle_gamma 90
_cell_formula_units_Z 4
_cell_length_a 15.121(2)
_cell_length_b 6.9264(7)
_cell_length_c 9.8879(13)
_cell_measurement_reflns_used 1123
_cell_measurement_temperature 180(2)
_cell_measurement_theta_max 28.3460
_cell_measurement_theta_min 4.1260
_cell_volume 973.7(2)
_computing_cell_refinement 'CrysAlisPro 1.171.41.112a (Rigaku OD, 2021)'
_computing_data_collection 'CrysAlisPro 1.171.41.112a (Rigaku OD, 2021)'
_computing_data_reduction 'CrysAlisPro 1.171.41.112a (Rigaku OD, 2021)'
_computing_molecular_graphics 'SHELXL, ORTEP, mercury'
_computing_publication_material publCIF
_computing_structure_refinement 'SHELXL-2018/3 (Sheldrick, 2018)'
_computing_structure_solution 'SHELXT 2018/2 (Sheldrick, 2018)'
_diffrn_ambient_temperature 180(2)
_diffrn_measured_fraction_theta_full 0.996
_diffrn_measured_fraction_theta_max 0.845
_diffrn_measurement_device_type 'SuperNova, Dual, Cu at home/near, Atlas'
_diffrn_measurement_method 'w/ scans'
_diffrn_radiation_type MoK\a
_diffrn_radiation_wavelength 0.71073
_diffrn_reflns_av_R_equivalents 0.0243
_diffrn_reflns_av_unetI/netI 0.0411
_diffrn_reflns_Laue_measured_fraction_full 0.996
_diffrn_reflns_Laue_measured_fraction_max 0.845
_diffrn_reflns_limit_h_max 20
_diffrn_reflns_limit_h_min -20
_diffrn_reflns_limit_k_max 7
_diffrn_reflns_limit_k_min -9
_diffrn_reflns_limit_l_max 12
_diffrn_reflns_limit_l_min -13
_diffrn_reflns_number 2544
_diffrn_reflns_point_group_measured_fraction_full 0.996
_diffrn_reflns_point_group_measured_fraction_max 0.845
_diffrn_reflns_theta_full 25.242
_diffrn_reflns_theta_max 29.680
_diffrn_reflns_theta_min 3.657
_diffrn_source 'micro-focus sealed X-ray tube'
_exptl_absorpt_coefficient_mu 0.886
_exptl_absorpt_correction_T_max 1.000
_exptl_absorpt_correction_T_min 0.509
_exptl_absorpt_correction_type gaussian
_exptl_absorpt_process_details
;
CrysAlisPro 1.171.41.112a (Rigaku Oxford Diffraction, 2021)
Numerical absorption correction based on gaussian integration over
a multifaceted crystal model
Empirical absorption correction using spherical harmonics,
implemented in SCALE3 ABSPACK scaling algorithm.
;
_exptl_crystal_colour colourless
_exptl_crystal_density_diffrn 1.598
_exptl_crystal_description block
_exptl_crystal_F_000 472
_exptl_crystal_size_max 0.636
_exptl_crystal_size_mid 0.269
_exptl_crystal_size_min 0.146
_refine_diff_density_max 0.343
_refine_diff_density_min -0.239
_refine_diff_density_rms 0.066
_refine_ls_extinction_method none
_refine_ls_goodness_of_fit_ref 1.118
_refine_ls_hydrogen_treatment constr
_refine_ls_matrix_type full
_refine_ls_number_parameters 76
_refine_ls_number_reflns 1257
_refine_ls_number_restraints 0
_refine_ls_restrained_S_all 1.118
_refine_ls_R_factor_all 0.0518
_refine_ls_R_factor_gt 0.0378
_refine_ls_shift/su_max 0.001
_refine_ls_shift/su_mean 0.000
_refine_ls_structure_factor_coef Fsqd
_refine_ls_weighting_details 'w=1/[\s^2^(Fo^2^)+(0.0275P)^2^+0.6801P] where P=(Fo^2^+2Fc^2^)/3'
_refine_ls_weighting_scheme calc
_refine_ls_wR_factor_gt 0.0754
_refine_ls_wR_factor_ref 0.0830
_reflns_Friedel_coverage 0.000
_reflns_number_gt 1018
_reflns_number_total 1257
_reflns_threshold_expression 'I > 2\s(I)'
_cod_data_source_file d2cy01441f2.cif
_cod_data_source_block rm2217b_a
_cod_original_sg_symbol_H-M 'C 2/m'
_cod_database_code 1567712
_shelx_shelxl_version_number 2018/3
_shelx_space_group_comment
;
The symmetry employed for this shelxl refinement is uniquely defined
by the following loop, which should always be used as a source of
symmetry information in preference to the above space-group names.
They are only intended as comments.
;
_shelx_estimated_absorpt_t_min 0.603
_shelx_estimated_absorpt_t_max 0.882
_publcif_funding_html
;
;

loop_
_space_group_symop_operation_xyz
'x, y, z'
'-x, y, -z'
'x+1/2, y+1/2, z'
'-x+1/2, y+1/2, -z'
'-x, -y, -z'
'x, -y, z'
'-x+1/2, -y+1/2, -z'
'x+1/2, -y+1/2, z'

loop_
_atom_site_label
_atom_site_type_symbol
_atom_site_fract_x
_atom_site_fract_y
_atom_site_fract_z
_atom_site_U_iso_or_equiv
_atom_site_adp_type
_atom_site_occupancy
_atom_site_site_symmetry_order
_atom_site_calc_flag
_atom_site_refinement_flags_posn
_atom_site_refinement_flags_adp
_atom_site_refinement_flags_occupancy
_atom_site_disorder_assembly
_atom_site_disorder_group
C3 C 0.8267(2) 0.500000 0.6896(3) 0.0203(6) Uani 1 2 d S T P . .
C4 C 0.7317(2) 0.500000 0.6753(3) 0.0184(6) Uani 1 2 d S T P . .
C5 C 0.6599(2) 0.500000 0.5443(3) 0.0225(6) Uani 1 2 d S T P . .
H5 H 0.595670 0.500000 0.537228 0.027 Uiso 1 2 calc R U P . .
C6 C 0.6865(2) 0.500000 0.4232(3) 0.0264(7) Uani 1 2 d S T P . .
H6 H 0.639438 0.500000 0.330542 0.032 Uiso 1 2 calc R U P . .
C8 C 0.8517(2) 0.500000 0.5674(3) 0.0262(7) Uani 1 2 d S T P . .
H8 H 0.915923 0.500000 0.574541 0.031 Uiso 1 2 calc R U P . .
C7 C 0.7811(2) 0.500000 0.4348(3) 0.0274(7) Uani 1 2 d S T P . .
H7 H 0.797223 0.500000 0.349977 0.033 Uiso 1 2 calc R U P . .
Cl1 Cl 0.56507(4) 0.72003(8) 0.76832(6) 0.03092(18) Uani 1 1 d . . . . .
N1 N 0.72512(16) 0.500000 0.8176(2) 0.0185(5) Uani 1 2 d S T P . .
C1 C 0.8086(2) 0.500000 0.9123(3) 0.0239(6) Uani 1 2 d S T P . .
H1 H 0.820950 0.500000 1.013119 0.029 Uiso 1 2 calc R U P . .
B1 B 0.6299(2) 0.500000 0.8490(4) 0.0217(7) Uani 1 2 d S T P . .
Cl2 Cl 0.65529(6) 0.500000 1.04463(8) 0.0329(2) Uani 1 2 d S T P . .
C2 C 0.8830(2) 0.500000 0.8460(3) 0.0246(7) Uani 1 2 d S T P . .
H2A H 0.923049 0.383463 0.873425 0.030 Uiso 0.5 1 calc R U P . .
H2B H 0.923049 0.616537 0.873426 0.030 Uiso 0.5 1 calc R U P . .

loop_
_atom_site_aniso_label
_atom_site_aniso_U_11
_atom_site_aniso_U_22
_atom_site_aniso_U_33
_atom_site_aniso_U_23
_atom_site_aniso_U_13
_atom_site_aniso_U_12
C3 0.0194(14) 0.0146(13) 0.0268(15) 0.000 0.0077(13) 0.000
C4 0.0233(15) 0.0139(13) 0.0198(14) 0.000 0.0095(12) 0.000
C5 0.0214(15) 0.0220(15) 0.0241(15) 0.000 0.0075(13) 0.000
C6 0.0334(18) 0.0267(16) 0.0172(14) 0.000 0.0063(14) 0.000
C8 0.0286(17) 0.0236(15) 0.0317(17) 0.000 0.0172(15) 0.000
C7 0.0375(18) 0.0250(16) 0.0240(15) 0.000 0.0162(15) 0.000
Cl1 0.0284(3) 0.0298(3) 0.0352(3) 0.0029(2) 0.0116(2) 0.0099(2)
N1 0.0205(12) 0.0165(11) 0.0190(12) 0.000 0.0074(10) 0.000
C1 0.0257(16) 0.0216(14) 0.0240(15) 0.000 0.0081(14) 0.000
B1 0.0185(16) 0.0252(17) 0.0222(16) 0.000 0.0083(14) 0.000
Cl2 0.0389(5) 0.0405(5) 0.0237(4) 0.000 0.0163(4) 0.000
C2 0.0185(15) 0.0269(16) 0.0264(16) 0.000 0.0049(13) 0.000

loop_
_atom_type_symbol
_atom_type_description
_atom_type_scat_dispersion_real
_atom_type_scat_dispersion_imag
_atom_type_scat_source
C C 0.0033 0.0016 'International Tables Vol C Tables 4.2.6.8 and 6.1.1.4'
H H 0.0000 0.0000 'International Tables Vol C Tables 4.2.6.8 and 6.1.1.4'
N N 0.0061 0.0033 'International Tables Vol C Tables 4.2.6.8 and 6.1.1.4'
Cl Cl 0.1484 0.1585 'International Tables Vol C Tables 4.2.6.8 and 6.1.1.4'
B B 0.0013 0.0007 'International Tables Vol C Tables 4.2.6.8 and 6.1.1.4'

loop_
_geom_angle_atom_site_label_1
_geom_angle_atom_site_label_2
_geom_angle_atom_site_label_3
_geom_angle
_geom_angle_site_symmetry_1
_geom_angle_site_symmetry_3
_geom_angle_publ_flag
C8 C3 C4 119.3(3) . . ?
C8 C3 C2 132.7(3) . . ?
C4 C3 C2 108.0(2) . . ?
C5 C4 C3 123.3(3) . . ?
C5 C4 N1 128.6(3) . . ?
C3 C4 N1 108.1(2) . . ?
C4 C5 C6 116.4(3) . . ?
C4 C5 H5 121.8 . . ?
C6 C5 H5 121.8 . . ?
C5 C6 C7 121.3(3) . . ?
C5 C6 H6 119.3 . . ?
C7 C6 H6 119.3 . . ?
C7 C8 C3 118.5(3) . . ?
C7 C8 H8 120.7 . . ?
C3 C8 H8 120.7 . . ?
C8 C7 C6 121.2(3) . . ?
C8 C7 H7 119.4 . . ?
C6 C7 H7 119.4 . . ?
C1 N1 C4 109.4(2) . . ?
C1 N1 B1 126.3(2) . . ?
C4 N1 B1 124.3(2) . . ?
N1 C1 C2 112.4(3) . . ?
N1 C1 H1 123.8 . . ?
C2 C1 H1 123.8 . . ?
N1 B1 Cl2 109.3(2) . . ?
N1 B1 Cl1 107.62(13) . . ?
Cl2 B1 Cl1 110.21(11) . . ?
N1 B1 Cl1 107.62(13) . 6_565 ?
Cl2 B1 Cl1 110.21(11) . 6_565 ?
Cl1 B1 Cl1 111.80(18) . 6_565 ?
C1 C2 C3 102.0(2) . . ?
C1 C2 H2A 111.4 . . ?
C3 C2 H2A 111.4 . . ?
C1 C2 H2B 111.4 . . ?
C3 C2 H2B 111.4 . . ?
H2A C2 H2B 109.2 . . ?

loop_
_geom_bond_atom_site_label_1
_geom_bond_atom_site_label_2
_geom_bond_distance
_geom_bond_site_symmetry_2
_geom_bond_publ_flag
C3 C8 1.383(4) . ?
C3 C4 1.396(4) . ?
C3 C2 1.490(4) . ?
C4 C5 1.378(4) . ?
C4 N1 1.443(3) . ?
C5 C6 1.387(4) . ?
C5 H5 0.9500 . ?
C6 C7 1.395(4) . ?
C6 H6 0.9500 . ?
C8 C7 1.380(4) . ?
C8 H8 0.9500 . ?
C7 H7 0.9500 . ?
Cl1 B1 1.840(2) . ?
N1 C1 1.290(4) . ?
N1 B1 1.573(4) . ?
C1 C2 1.483(4) . ?
C1 H1 0.9500 . ?
B1 Cl2 1.840(3) . ?
C2 H2A 0.9900 . ?
C2 H2B 0.9900 . ?
